data_4342004
loop_
_publ_author_name
'Mondrag\'on, Alexander'
'Flores-Alamo, Marcos'
'Mart\'inez-Alanis, Paulina R'
'Aull\'on, Gabriel'
'Ugalde-Sald\'ivar, V\'ictor M'
'Castillo, Ivan'

_publ_section_title
;
 Electrocatalytic Proton Reduction by Dimeric Nickel Complex of a
 Sterically Demanding Pincer-type NS2 Aminobis(thiophenolate) Ligand.
;
_journal_issue 2
_journal_name_full 'Inorganic chemistry'
_journal_page_first 619
_journal_page_last 627
_journal_paper_doi 10.1021/ic502547y
_journal_volume 54
_journal_year 2015
_chemical_formula_moiety 'C36 H29 F12 N S2'
_chemical_formula_sum 'C36 H29 F12 N S2'
_chemical_formula_weight 767.72
_chemical_name_systematic
;
 ?
;
_space_group_IT_number 14
_symmetry_cell_setting monoclinic
_symmetry_Int_Tables_number 14
_symmetry_space_group_name_Hall '-P 2ybc'
_symmetry_space_group_name_H-M 'P 1 21/c 1'
_atom_sites_solution_hydrogens geom
_audit_conform_dict_location ftp://ftp.iucr.org/pub/cif_core.dic
_audit_conform_dict_name cif_core.dic
_audit_conform_dict_version 2.4.3
_audit_creation_date 2014-09-10T09:57:45-00:00
_audit_creation_method 'WinGX routine CIF_UPDATE'
_cell_angle_alpha 90
_cell_angle_beta 98.443(5)
_cell_angle_gamma 90
_cell_formula_units_Z 8
_cell_length_a 14.0149(8)
_cell_length_b 26.9261(14)
_cell_length_c 18.9431(10)
_cell_measurement_reflns_used 9311
_cell_measurement_temperature 140(2)
_cell_measurement_theta_max 29.4928
_cell_measurement_theta_min 3.3483
_cell_volume 7071.0(7)
_computing_cell_refinement
;
        CrysAlisPro, Agilent Technologies,
        Version 1.171.36.28 (release 01-02-2013 CrysAlis171 .NET)
        (compiled Feb  1 2013,16:14:44)
;
_computing_data_collection
;
        CrysAlisPro, Agilent Technologies,
        Version 1.171.36.28 (release 01-02-2013 CrysAlis171 .NET)
        (compiled Feb  1 2013,16:14:44)
;
_computing_data_reduction
;
        CrysAlisPro, Agilent Technologies,
        Version 1.171.36.28 (release 01-02-2013 CrysAlis171 .NET)
        (compiled Feb  1 2013,16:14:44)
;
_computing_structure_refinement 'SHELXL-2014 (Sheldrick, 2014)'
_diffrn_ambient_temperature 140(2)
_diffrn_detector_area_resol_mean 10.4685
_diffrn_measured_fraction_theta_full 0.996
_diffrn_measured_fraction_theta_max 0.996
_diffrn_measurement_device_type 'Xcalibur, Atlas, Gemini'
_diffrn_measurement_method '\w scans'
_diffrn_orient_matrix_UB_11 0.0420888
_diffrn_orient_matrix_UB_12 0.0128703
_diffrn_orient_matrix_UB_13 0.0154209
_diffrn_orient_matrix_UB_21 0.0243674
_diffrn_orient_matrix_UB_22 -0.0229612
_diffrn_orient_matrix_UB_23 0.0070253
_diffrn_orient_matrix_UB_31 0.0159175
_diffrn_orient_matrix_UB_32 0.0010565
_diffrn_orient_matrix_UB_33 -0.0338329
_diffrn_radiation_monochromator graphite
_diffrn_radiation_type MoK\a
_diffrn_radiation_wavelength 0.71073
_diffrn_reflns_av_R_equivalents 0.0626
_diffrn_reflns_av_unetI/netI 0.0933
_diffrn_reflns_Laue_measured_fraction_full 0.996
_diffrn_reflns_Laue_measured_fraction_max 0.996
_diffrn_reflns_limit_h_max 16
_diffrn_reflns_limit_h_min -14
_diffrn_reflns_limit_k_max 32
_diffrn_reflns_limit_k_min -32
_diffrn_reflns_limit_l_max 22
_diffrn_reflns_limit_l_min -22
_diffrn_reflns_number 55864
_diffrn_reflns_point_group_measured_fraction_full 0.996
_diffrn_reflns_point_group_measured_fraction_max 0.996
_diffrn_reflns_theta_full 25.242
_diffrn_reflns_theta_max 25.349
_diffrn_reflns_theta_min 3.348
_exptl_absorpt_coefficient_mu 0.241
_exptl_absorpt_correction_T_max 0.97
_exptl_absorpt_correction_T_min 0.94
_exptl_absorpt_correction_type analytical
_exptl_absorpt_process_details
;
        CrysAlisPro, Agilent Technologies,
        Version 1.171.36.28 (release 01-02-2013 CrysAlis171 .NET)
        (compiled Feb  1 2013,16:14:44)
Analytical numeric absorption correction using a multifaceted crystal
                        model based on expressions derived by R.C. Clark & J.S.
        (Clark, R. C. & Reid, J. S. (1995). Acta Cryst. A51, 887-897)
;
_exptl_crystal_colour colourless
_exptl_crystal_density_diffrn 1.442
_exptl_crystal_description block
_exptl_crystal_F_000 3136
_exptl_crystal_size_max 0.34
_exptl_crystal_size_mid 0.23
_exptl_crystal_size_min 0.084
_refine_diff_density_max 1.853
_refine_diff_density_min -0.832
_refine_diff_density_rms 0.075
_refine_ls_extinction_method none
_refine_ls_goodness_of_fit_ref 1.029
_refine_ls_hydrogen_treatment constr
_refine_ls_matrix_type full
_refine_ls_number_parameters 926
_refine_ls_number_reflns 12901
_refine_ls_number_restraints 78
_refine_ls_restrained_S_all 1.026
_refine_ls_R_factor_all 0.0993
_refine_ls_R_factor_gt 0.0692
_refine_ls_shift/su_max 0
_refine_ls_shift/su_mean 0
_refine_ls_structure_factor_coef Fsqd
_refine_ls_weighting_details 'w=1/[\s^2^(Fo^2^)+(0.0907P)^2^+11.6860P] where P=(Fo^2^+2Fc^2^)/3'
_refine_ls_weighting_scheme calc
_refine_ls_wR_factor_gt 0.1719
_refine_ls_wR_factor_ref 0.1974
_reflns_number_gt 9225
_reflns_number_total 12901
_reflns_threshold_expression 'I > 2\s(I)'
_cod_data_source_file ic502547y_si_003.cif
_cod_data_source_block 1b-amd167b
_cod_depositor_comments 'Adding full bibliography for 4342003--4342007.cif.'
_cod_original_sg_symbol_H-M 'P 21/c'
_cod_database_code 4342004
_shelx_estimated_absorpt_t_min 0.922
_shelx_estimated_absorpt_t_max 0.98

loop_
_symmetry_equiv_pos_as_xyz
'x, y, z'
'-x, y+1/2, -z+1/2'
'-x, -y, -z'
'x, -y-1/2, z-1/2'

loop_
_atom_site_label
_atom_site_type_symbol
_atom_site_fract_x
_atom_site_fract_y
_atom_site_fract_z
_atom_site_U_iso_or_equiv
_atom_site_adp_type
_atom_site_occupancy
_atom_site_calc_flag
_atom_site_disorder_assembly
_atom_site_disorder_group
C1 C -0.4719(3) 0.01418(14) 0.13436(18) 0.0314(8) Uani 1 d . .
C2 C -0.4076(3) -0.01892(15) 0.10957(18) 0.0368(9) Uani 1 d . .
H2 H -0.3402 -0.0132 0.1206 0.044 Uiso 1 calc . .
C3 C -0.4412(3) -0.06023(15) 0.06878(19) 0.0393(9) Uani 1 d . .
C4 C -0.5392(3) -0.06816(15) 0.0500(2) 0.0418(10) Uani 1 d . .
H4 H -0.5622 -0.0963 0.0224 0.05 Uiso 1 calc . .
C5 C -0.6031(3) -0.03437(15) 0.07213(19) 0.0370(9) Uani 1 d . .
C6 C -0.5705(3) 0.00640(14) 0.11337(18) 0.0335(8) Uani 1 d . .
H6 H -0.6157 0.0293 0.1275 0.04 Uiso 1 calc . .
C7 C -0.3684(4) -0.09542(17) 0.0478(2) 0.0511(11) Uani 1 d . .
C8 C -0.7095(3) -0.04284(18) 0.0525(2) 0.0500(11) Uani 1 d . .
C9 C -0.4386(3) 0.05760(14) 0.18058(18) 0.0309(8) Uani 1 d . .
C10 C -0.4779(3) 0.10380(14) 0.1625(2) 0.0382(9) Uani 1 d . .
H10 H -0.5257 0.1067 0.1216 0.046 Uiso 1 calc . .
C11 C -0.4498(3) 0.14614(15) 0.2024(2) 0.0425(10) Uani 1 d . .
C12 C -0.3797(3) 0.14113(15) 0.2617(2) 0.0394(9) Uani 1 d . .
H12 H -0.358 0.1699 0.2883 0.047 Uiso 1 calc . .
C13 C -0.3403(3) 0.09533(14) 0.28338(19) 0.0321(8) Uani 1 d . .
C14 C -0.3699(2) 0.05304(13) 0.24291(18) 0.0281(8) Uani 1 d . .
C15 C -0.4946(4) 0.19613(17) 0.1809(3) 0.0705(16) Uani 1 d . .
H15A H -0.476 0.2064 0.1352 0.106 Uiso 1 calc . .
H15B H -0.4717 0.2208 0.2175 0.106 Uiso 1 calc . .
H15C H -0.565 0.1935 0.1762 0.106 Uiso 1 calc . .
C16 C -0.2679(3) 0.09364(15) 0.35165(19) 0.0345(8) Uani 1 d . .
H16A H -0.2966 0.1097 0.3906 0.041 Uiso 1 calc . .
H16B H -0.2544 0.0585 0.3652 0.041 Uiso 1 calc . .
C17 C -0.1301(4) 0.1379(2) 0.4101(3) 0.0646(14) Uani 1 d . .
H17A H -0.0611 0.1433 0.4065 0.078 Uiso 1 calc . .
H17B H -0.1338 0.113 0.4481 0.078 Uiso 1 calc . .
C18 C -0.1742(4) 0.1873(2) 0.4316(3) 0.0709(17) Uani 1 d . .
H18 H -0.2443 0.1817 0.4336 0.085 Uiso 1 calc . .
C19 C -0.1227(5) 0.1944(3) 0.5078(4) 0.098(2) Uani 1 d . .
H19A H -0.1337 0.1653 0.5365 0.146 Uiso 1 calc . .
H19B H -0.148 0.2241 0.5286 0.146 Uiso 1 calc . .
H19C H -0.0534 0.1984 0.5071 0.146 Uiso 1 calc . .
C20 C -0.1649(5) 0.2317(3) 0.3900(4) 0.109(3) Uani 1 d . .
H20A H -0.0964 0.2385 0.3888 0.163 Uiso 1 calc . .
H20B H -0.1939 0.2599 0.4117 0.163 Uiso 1 calc . .
H20C H -0.198 0.2267 0.3412 0.163 Uiso 1 calc . .
C21 C -0.1193(3) 0.09071(14) 0.29903(19) 0.0328(8) Uani 1 d . .
H21A H -0.0665 0.1124 0.2877 0.039 Uiso 1 calc . .
H21B H -0.1606 0.0826 0.2535 0.039 Uiso 1 calc . .
C22 C -0.0755(3) 0.04297(14) 0.33181(18) 0.0306(8) Uani 1 d . .
C23 C 0.0041(3) 0.04638(15) 0.38498(19) 0.0358(9) Uani 1 d . .
H23 H 0.0288 0.0784 0.3986 0.043 Uiso 1 calc . .
C24 C 0.0490(3) 0.00507(16) 0.41894(19) 0.0383(9) Uani 1 d . .
C25 C 0.0106(3) -0.04124(16) 0.40124(19) 0.0375(9) Uani 1 d . .
H25 H 0.0397 -0.0698 0.4247 0.045 Uiso 1 calc . .
C26 C -0.0704(3) -0.04680(15) 0.34954(19) 0.0339(8) Uani 1 d . .
C27 C -0.1110(2) -0.00455(14) 0.31309(18) 0.0302(8) Uani 1 d . .
C28 C 0.1388(3) 0.01081(19) 0.4727(2) 0.0495(11) Uani 1 d . .
H28A H 0.1953 0.0127 0.4478 0.074 Uiso 1 calc . .
H28B H 0.1454 -0.0178 0.505 0.074 Uiso 1 calc . .
H28C H 0.1343 0.0413 0.5003 0.074 Uiso 1 calc . .
C29 C -0.1110(3) -0.09774(14) 0.33465(19) 0.0356(9) Uani 1 d . .
C30 C -0.2039(3) -0.10895(15) 0.3461(2) 0.0427(10) Uani 1 d . .
H30 H -0.2421 -0.0837 0.363 0.051 Uiso 1 calc . .
C31 C -0.2423(3) -0.15574(16) 0.3336(3) 0.0516(11) Uani 1 d . .
C32 C -0.1880(4) -0.19266(16) 0.3078(2) 0.0532(12) Uani 1 d . .
H32 H -0.2148 -0.2247 0.2972 0.064 Uiso 1 calc . .
C33 C -0.0941(4) -0.18242(16) 0.2976(2) 0.0486(11) Uani 1 d . .
C34 C -0.0560(3) -0.13518(15) 0.3114(2) 0.0420(10) Uani 1 d . .
H34 H 0.0086 -0.1286 0.3047 0.05 Uiso 1 calc . .
C37 C 0.3986(3) 0.12907(14) 0.38529(19) 0.0355(9) Uani 1 d . .
C38 C 0.3044(3) 0.13881(16) 0.3965(2) 0.0397(9) Uani 1 d . .
H38 H 0.2598 0.1121 0.3955 0.048 Uiso 1 calc . .
C39 C 0.2741(3) 0.18665(16) 0.4092(2) 0.0475(11) Uani 1 d . .
C40 C 0.3392(4) 0.22602(17) 0.4113(3) 0.0536(12) Uani 1 d . .
H40 H 0.319 0.259 0.4194 0.064 Uiso 1 calc . .
C41 C 0.4324(3) 0.21672(17) 0.4016(3) 0.0528(11) Uani 1 d . .
C42 C 0.4624(3) 0.16843(16) 0.3884(2) 0.0452(10) Uani 1 d . .
H42 H 0.5273 0.1627 0.3814 0.054 Uiso 1 calc . .
C43 C 0.1726(3) 0.19442(19) 0.4216(3) 0.0575(13) Uani 1 d . .
C45 C 0.4306(3) 0.07745(14) 0.37383(18) 0.0309(8) Uani 1 d . .
C46 C 0.5099(3) 0.05928(15) 0.4200(2) 0.0372(9) Uani 1 d . .
H46 H 0.542 0.0806 0.4559 0.045 Uiso 1 calc . .
C47 C 0.5427(3) 0.01132(15) 0.4151(2) 0.0360(9) Uani 1 d . .
C48 C 0.4933(3) -0.01969(15) 0.36357(19) 0.0344(8) Uani 1 d . .
H48 H 0.5143 -0.0531 0.3608 0.041 Uiso 1 calc . .
C49 C 0.4140(3) -0.00374(13) 0.31579(18) 0.0297(8) Uani 1 d . .
C50 C 0.3839(2) 0.04594(14) 0.32003(18) 0.0298(8) Uani 1 d . .
C51 C 0.6299(3) -0.00723(17) 0.4634(2) 0.0445(10) Uani 1 d . .
H51A H 0.6866 -0.0049 0.4389 0.067 Uiso 1 calc . .
H51B H 0.6199 -0.0419 0.4761 0.067 Uiso 1 calc . .
H51C H 0.6401 0.013 0.5069 0.067 Uiso 1 calc . .
C52 C 0.3643(3) -0.04151(13) 0.26218(19) 0.0310(8) Uani 1 d . .
H52A H 0.3265 -0.0231 0.2223 0.037 Uiso 1 calc . .
H52B H 0.4146 -0.0605 0.2423 0.037 Uiso 1 calc . .
C53 C 0.3471(3) -0.11009(14) 0.3465(2) 0.0377(9) Uani 1 d . .
H53A H 0.3485 -0.0936 0.3933 0.045 Uiso 1 calc . .
H53B H 0.4147 -0.1154 0.3388 0.045 Uiso 1 calc . .
C54 C 0.2980(3) -0.16048(15) 0.3490(3) 0.0498(11) Uani 1 d . .
H54 H 0.2293 -0.1549 0.3557 0.06 Uiso 1 calc . .
C55 C 0.3481(4) -0.18954(18) 0.4129(3) 0.0668(15) Uani 1 d . .
H55A H 0.4165 -0.1936 0.4086 0.1 Uiso 1 calc . .
H55B H 0.318 -0.2223 0.4144 0.1 Uiso 1 calc . .
H55C H 0.3421 -0.1714 0.457 0.1 Uiso 1 calc . .
C56 C 0.2990(4) -0.18921(18) 0.2807(3) 0.0739(16) Uani 1 d . .
H56A H 0.2676 -0.1696 0.2403 0.111 Uiso 1 calc . .
H56B H 0.2642 -0.2206 0.2832 0.111 Uiso 1 calc . .
H56C H 0.3658 -0.1961 0.2743 0.111 Uiso 1 calc . .
C57 C 0.2132(3) -0.05351(13) 0.30881(19) 0.0311(8) Uani 1 d . .
H57A H 0.2314 -0.0232 0.3371 0.037 Uiso 1 calc . .
H57B H 0.1812 -0.0765 0.3388 0.037 Uiso 1 calc . .
C58 C 0.1429(3) -0.03985(13) 0.24289(18) 0.0286(8) Uani 1 d . .
C59 C 0.1011(3) -0.07821(14) 0.20028(19) 0.0330(8) Uani 1 d . .
H59 H 0.1194 -0.1114 0.2126 0.04 Uiso 1 calc . .
C60 C 0.0336(3) -0.06987(14) 0.1403(2) 0.0377(9) Uani 1 d . .
C61 C 0.0096(3) -0.02090(14) 0.12246(19) 0.0348(8) Uani 1 d . .
H61 H -0.0377 -0.0146 0.0822 0.042 Uiso 1 calc . .
C62 C 0.0518(3) 0.01886(13) 0.16098(18) 0.0288(8) Uani 1 d . .
C63 C 0.1188(2) 0.00934(13) 0.22297(18) 0.0266(7) Uani 1 d . .
C64 C -0.0123(4) -0.11203(17) 0.0956(3) 0.0621(14) Uani 1 d . .
H64A H 0.0311 -0.1408 0.1006 0.093 Uiso 1 calc . .
H64B H -0.0245 -0.1018 0.0454 0.093 Uiso 1 calc . .
H64C H -0.0735 -0.121 0.1116 0.093 Uiso 1 calc . .
C65 C 0.0282(3) 0.07020(13) 0.13488(17) 0.0292(8) Uani 1 d . .
C66 C -0.0668(3) 0.08694(13) 0.12639(18) 0.0307(8) Uani 1 d . .
H66 H -0.1167 0.0651 0.1358 0.037 Uiso 1 calc . .
C67 C -0.0892(3) 0.13545(14) 0.10412(19) 0.0356(9) Uani 1 d . .
C68 C -0.0176(3) 0.16709(14) 0.0880(2) 0.0392(9) Uani 1 d . .
H68 H -0.033 0.2 0.0722 0.047 Uiso 1 calc . .
C69 C 0.0764(3) 0.15028(14) 0.0952(2) 0.0365(9) Uani 1 d . .
C70 C 0.0992(3) 0.10210(14) 0.11841(18) 0.0331(8) Uani 1 d . .
H70 H 0.1641 0.091 0.123 0.04 Uiso 1 calc . .
C71 C -0.1898(3) 0.15483(16) 0.1007(2) 0.0478(11) Uani 1 d . .
C72 C 0.1566(3) 0.18297(15) 0.0772(2) 0.0472(10) Uani 1 d . .
F1 F -0.73743(19) -0.04039(13) -0.01782(14) 0.0733(9) Uani 1 d . .
F3 F -0.76275(18) -0.00988(12) 0.08120(15) 0.0668(8) Uani 1 d . .
F5 F -0.3190(2) -0.11804(12) 0.10367(15) 0.0808(10) Uani 1 d . .
C35 C -0.3416(4) -0.16626(18) 0.3478(4) 0.083(2) Uani 1 d . .
F13 F 0.11005(19) 0.17162(11) 0.37126(18) 0.0738(9) Uani 1 d . .
F14 F 0.1555(3) 0.17599(16) 0.4827(2) 0.1007(12) Uani 1 d . .
F15 F 0.1461(2) 0.24161(12) 0.4200(2) 0.0872(11) Uani 1 d . .
C44 C 0.5023(4) 0.25800(19) 0.4046(4) 0.0710(16) Uani 1 d . .
F16_a F 0.4705(7) 0.2921(3) 0.3583(6) 0.0901(11) Uani 0.562(10) d A 1
F17_a F 0.5932(6) 0.2444(3) 0.4026(6) 0.0901(11) Uani 0.562(10) d A 1
F18_a F 0.5103(6) 0.2812(3) 0.4730(6) 0.0901(11) Uani 0.562(10) d A 1
F16A_b F 0.4691(9) 0.3035(4) 0.3795(7) 0.0901(11) Uani 0.438(10) d A 2
F17A_b F 0.5737(8) 0.2497(3) 0.3610(8) 0.0901(11) Uani 0.438(10) d A 2
F18A_b F 0.5448(8) 0.2716(4) 0.4646(8) 0.0901(11) Uani 0.438(10) d A 2
F20 F -0.25273(19) 0.12106(11) 0.11513(17) 0.0671(8) Uani 1 d . .
F21 F -0.2241(2) 0.17199(15) 0.03668(19) 0.0942(11) Uani 1 d . .
F22 F 0.1889(2) 0.16963(10) 0.01789(17) 0.0709(8) Uani 1 d . .
F23 F 0.2308(2) 0.18343(12) 0.12965(18) 0.0856(11) Uani 1 d . .
F24 F 0.1294(2) 0.23038(9) 0.06893(15) 0.0642(8) Uani 1 d . .
N1 N -0.1769(2) 0.11850(11) 0.34420(16) 0.0360(7) Uani 1 d . .
N2 N 0.2997(2) -0.07694(11) 0.29038(15) 0.0304(7) Uani 1 d . .
S1 S -0.32966(6) -0.00727(3) 0.27217(5) 0.0293(2) Uani 1 d . .
S2 S -0.19819(6) -0.01456(3) 0.23586(4) 0.0292(2) Uani 1 d . .
S3 S 0.30048(6) 0.07360(3) 0.25101(4) 0.0285(2) Uani 1 d . .
S4 S 0.16483(6) 0.06051(3) 0.27757(4) 0.0283(2) Uani 1 d . .
F2 F -0.7360(2) -0.08729(13) 0.0729(2) 0.0936(11) Uani 1 d . .
F4 F -0.3052(3) -0.07371(12) 0.0129(2) 0.0956(12) Uani 1 d . .
F6 F -0.4073(2) -0.13192(12) 0.00549(16) 0.0800(10) Uani 1 d . .
C36 C -0.0325(5) -0.22148(19) 0.2713(3) 0.0663(14) Uani 1 d . .
F19_a F -0.1983(7) 0.1895(4) 0.1520(5) 0.081(3) Uani 0.711(10) d B 1
F19A_b F -0.186(2) 0.1970(12) 0.1264(15) 0.081(3) Uani 0.289(10) d B 2
F7_a F -0.3630(5) -0.1399(3) 0.4084(5) 0.1035(13) Uani 0.650(5) d C 1
F9_a F -0.3598(4) -0.2110(3) 0.3632(5) 0.1035(13) Uani 0.650(5) d C 1
F8_a F -0.4077(4) -0.1466(2) 0.2974(4) 0.1035(13) Uani 0.650(5) d C 1
F7A_b F -0.3878(8) -0.1349(6) 0.3790(10) 0.1035(13) Uani 0.350(5) d C 2
F8A_b F -0.3857(7) -0.2011(5) 0.2990(8) 0.1035(13) Uani 0.350(5) d C 2
F9A_b F -0.3343(8) -0.2062(6) 0.4011(8) 0.1035(13) Uani 0.350(5) d C 2
F10_a F -0.0781(6) -0.2660(3) 0.2690(4) 0.0819(10) Uani 0.711(10) d B 1
F11_a F 0.0469(5) -0.2300(2) 0.3232(4) 0.0819(10) Uani 0.711(10) d B 1
F12_a F 0.0048(6) -0.2098(2) 0.2141(3) 0.0819(10) Uani 0.711(10) d B 1
F12A_b F -0.0441(13) -0.2151(5) 0.1984(9) 0.0819(10) Uani 0.289(10) d B 2
F10A_b F -0.0486(13) -0.2666(7) 0.2648(11) 0.0819(10) Uani 0.289(10) d B 2
F11A_b F 0.0643(12) -0.2183(5) 0.2969(10) 0.0819(10) Uani 0.289(10) d B 2

loop_
_atom_site_aniso_label
_atom_site_aniso_U_11
_atom_site_aniso_U_22
_atom_site_aniso_U_33
_atom_site_aniso_U_23
_atom_site_aniso_U_13
_atom_site_aniso_U_12
C1 0.033(2) 0.038(2) 0.0224(17) 0.0062(15) 0.0024(15) -0.0036(16)
C2 0.034(2) 0.052(2) 0.0234(17) 0.0081(17) 0.0014(16) 0.0059(18)
C3 0.052(3) 0.043(2) 0.0225(18) 0.0013(16) 0.0035(17) 0.0045(19)
C4 0.056(3) 0.045(2) 0.0255(19) -0.0018(17) 0.0069(18) -0.006(2)
C5 0.040(2) 0.043(2) 0.0282(19) 0.0000(17) 0.0066(17) -0.0102(18)
C6 0.031(2) 0.042(2) 0.0276(18) 0.0036(16) 0.0063(16) 0.0001(16)
C7 0.061(3) 0.052(3) 0.038(2) 0.000(2) 0.001(2) 0.014(2)
C8 0.046(3) 0.065(3) 0.040(2) -0.009(2) 0.009(2) -0.020(2)
C9 0.0243(19) 0.040(2) 0.0282(18) 0.0032(16) 0.0044(15) -0.0032(15)
C10 0.031(2) 0.042(2) 0.040(2) 0.0080(18) -0.0011(17) -0.0011(17)
C11 0.036(2) 0.036(2) 0.052(2) 0.0070(19) -0.0030(19) -0.0009(17)
C12 0.033(2) 0.038(2) 0.046(2) -0.0029(18) 0.0028(18) -0.0037(17)
C13 0.0235(19) 0.040(2) 0.0337(19) 0.0038(16) 0.0061(15) -0.0012(15)
C14 0.0228(18) 0.0336(19) 0.0283(17) 0.0019(15) 0.0056(15) 0.0014(14)
C15 0.066(3) 0.040(3) 0.096(4) 0.011(3) -0.020(3) 0.005(2)
C16 0.031(2) 0.040(2) 0.0330(19) -0.0027(16) 0.0063(16) -0.0036(16)
C17 0.054(3) 0.079(4) 0.061(3) -0.007(3) 0.007(2) -0.009(3)
C18 0.043(3) 0.068(3) 0.106(4) -0.050(3) 0.027(3) -0.021(2)
C19 0.058(4) 0.106(5) 0.124(6) 0.018(4) 0.000(4) -0.011(4)
C20 0.077(5) 0.158(8) 0.091(5) 0.022(5) 0.010(4) -0.006(5)
C21 0.028(2) 0.042(2) 0.0275(18) -0.0018(16) 0.0027(15) -0.0080(16)
C22 0.0211(18) 0.047(2) 0.0239(17) -0.0041(16) 0.0052(14) -0.0022(15)
C23 0.026(2) 0.053(2) 0.0293(19) -0.0090(17) 0.0054(16) -0.0084(17)
C24 0.0209(19) 0.068(3) 0.0265(18) -0.0013(18) 0.0045(15) 0.0008(18)
C25 0.023(2) 0.060(3) 0.0296(19) 0.0035(18) 0.0036(15) 0.0055(17)
C26 0.027(2) 0.049(2) 0.0259(18) 0.0014(16) 0.0041(15) 0.0047(16)
C27 0.0198(18) 0.046(2) 0.0250(17) 0.0005(16) 0.0036(14) -0.0032(15)
C28 0.028(2) 0.084(3) 0.034(2) -0.007(2) -0.0048(17) 0.000(2)
C29 0.034(2) 0.041(2) 0.0304(19) 0.0080(16) -0.0008(16) 0.0067(17)
C30 0.033(2) 0.042(2) 0.051(2) 0.0101(19) 0.0001(19) 0.0057(17)
C31 0.040(3) 0.041(2) 0.071(3) 0.012(2) -0.002(2) 0.0007(19)
C32 0.060(3) 0.038(2) 0.058(3) 0.008(2) -0.005(2) -0.001(2)
C33 0.059(3) 0.043(2) 0.042(2) 0.0098(19) 0.004(2) 0.006(2)
C34 0.042(2) 0.044(2) 0.039(2) 0.0089(18) 0.0045(18) 0.0054(18)
C37 0.032(2) 0.044(2) 0.0287(18) -0.0055(16) -0.0018(16) -0.0049(17)
C38 0.033(2) 0.049(2) 0.036(2) -0.0103(18) 0.0010(17) -0.0030(18)
C39 0.047(3) 0.052(3) 0.041(2) -0.016(2) -0.001(2) 0.004(2)
C40 0.054(3) 0.045(2) 0.059(3) -0.017(2) 0.001(2) 0.000(2)
C41 0.049(3) 0.048(3) 0.059(3) -0.008(2) -0.001(2) -0.007(2)
C42 0.033(2) 0.049(2) 0.051(2) -0.004(2) -0.0020(19) -0.0033(18)
C43 0.044(3) 0.065(3) 0.064(3) -0.023(3) 0.010(2) 0.006(2)
C45 0.0210(19) 0.044(2) 0.0279(18) 0.0020(16) 0.0022(15) -0.0040(15)
C46 0.027(2) 0.054(2) 0.0301(19) -0.0001(17) 0.0007(16) -0.0065(17)
C47 0.0228(19) 0.053(2) 0.0324(19) 0.0096(18) 0.0057(15) -0.0020(17)
C48 0.026(2) 0.042(2) 0.0348(19) 0.0088(17) 0.0057(16) 0.0017(16)
C49 0.0238(19) 0.038(2) 0.0284(18) 0.0037(15) 0.0081(15) -0.0021(15)
C50 0.0178(18) 0.044(2) 0.0267(17) 0.0042(16) 0.0007(14) -0.0005(15)
C51 0.025(2) 0.070(3) 0.037(2) 0.012(2) -0.0006(17) -0.0004(19)
C52 0.032(2) 0.0317(19) 0.0297(18) 0.0038(15) 0.0056(15) 0.0070(15)
C53 0.035(2) 0.035(2) 0.041(2) 0.0087(17) 0.0011(17) 0.0047(16)
C54 0.041(3) 0.036(2) 0.071(3) 0.012(2) 0.005(2) -0.0003(18)
C55 0.059(3) 0.051(3) 0.089(4) 0.031(3) 0.005(3) 0.002(2)
C56 0.081(4) 0.043(3) 0.091(4) -0.005(3) -0.008(3) 0.001(3)
C57 0.029(2) 0.0337(19) 0.0303(18) 0.0037(15) 0.0035(15) 0.0022(15)
C58 0.0280(19) 0.0341(19) 0.0245(17) 0.0016(15) 0.0062(15) -0.0013(15)
C59 0.035(2) 0.0300(19) 0.0343(19) 0.0000(16) 0.0055(16) -0.0014(15)
C60 0.042(2) 0.035(2) 0.034(2) -0.0021(17) 0.0007(17) -0.0076(17)
C61 0.032(2) 0.041(2) 0.0288(18) 0.0024(16) -0.0036(16) -0.0009(16)
C62 0.0246(19) 0.0345(19) 0.0265(17) 0.0000(15) 0.0018(14) -0.0001(15)
C63 0.0217(18) 0.0319(18) 0.0258(17) -0.0036(14) 0.0018(14) -0.0021(14)
C64 0.078(4) 0.045(3) 0.054(3) -0.006(2) -0.025(3) -0.014(2)
C65 0.032(2) 0.0321(18) 0.0217(16) -0.0020(14) -0.0024(15) -0.0013(15)
C66 0.031(2) 0.0357(19) 0.0240(17) -0.0035(15) -0.0006(15) 0.0001(15)
C67 0.038(2) 0.036(2) 0.0302(19) -0.0065(16) -0.0038(16) 0.0077(17)
C68 0.050(3) 0.032(2) 0.035(2) 0.0002(16) 0.0000(18) 0.0061(18)
C69 0.044(2) 0.033(2) 0.0312(19) -0.0010(16) 0.0009(17) -0.0032(17)
C70 0.033(2) 0.039(2) 0.0254(18) -0.0006(16) -0.0029(15) 0.0000(16)
C71 0.046(3) 0.039(2) 0.056(3) -0.002(2) 0.000(2) 0.008(2)
C72 0.054(3) 0.038(2) 0.048(2) 0.0033(19) 0.001(2) -0.0055(19)
F1 0.0444(16) 0.128(3) 0.0453(15) -0.0271(16) 0.0001(12) -0.0273(16)
F3 0.0341(14) 0.102(2) 0.0648(17) -0.0312(16) 0.0079(13) -0.0135(14)
F5 0.095(2) 0.088(2) 0.0516(16) -0.0056(15) -0.0146(16) 0.0481(19)
C35 0.053(3) 0.029(2) 0.163(7) 0.003(3) 0.001(4) -0.004(2)
F13 0.0391(16) 0.0771(19) 0.103(2) -0.0372(18) 0.0029(15) 0.0016(14)
F14 0.072(2) 0.150(4) 0.089(2) 0.001(2) 0.041(2) 0.023(2)
F15 0.0595(19) 0.072(2) 0.129(3) -0.045(2) 0.0097(19) 0.0145(16)
C44 0.064(4) 0.041(3) 0.106(5) -0.010(3) 0.006(3) -0.003(2)
F16_a 0.080(2) 0.0627(18) 0.125(3) -0.0162(19) 0.005(2) -0.0251(16)
F17_a 0.080(2) 0.0627(18) 0.125(3) -0.0162(19) 0.005(2) -0.0251(16)
F18_a 0.080(2) 0.0627(18) 0.125(3) -0.0162(19) 0.005(2) -0.0251(16)
F16A_b 0.080(2) 0.0627(18) 0.125(3) -0.0162(19) 0.005(2) -0.0251(16)
F17A_b 0.080(2) 0.0627(18) 0.125(3) -0.0162(19) 0.005(2) -0.0251(16)
F18A_b 0.080(2) 0.0627(18) 0.125(3) -0.0162(19) 0.005(2) -0.0251(16)
F20 0.0376(15) 0.0651(18) 0.099(2) 0.0011(16) 0.0111(15) 0.0097(13)
F21 0.058(2) 0.126(3) 0.094(2) 0.049(2) -0.0049(18) 0.0285(19)
F22 0.077(2) 0.0591(17) 0.086(2) -0.0124(15) 0.0437(17) -0.0182(15)
F23 0.065(2) 0.082(2) 0.099(2) 0.0328(18) -0.0264(18) -0.0403(17)
F24 0.087(2) 0.0350(13) 0.0742(18) 0.0049(13) 0.0248(16) -0.0096(13)
N1 0.0353(18) 0.0376(17) 0.0356(17) -0.0084(14) 0.0068(14) -0.0102(14)
N2 0.0273(17) 0.0335(16) 0.0304(15) 0.0041(13) 0.0040(13) 0.0034(13)
S1 0.0245(5) 0.0351(5) 0.0273(4) 0.0039(4) 0.0004(4) -0.0019(4)
S2 0.0251(5) 0.0373(5) 0.0243(4) -0.0015(4) 0.0001(3) -0.0010(4)
S3 0.0257(5) 0.0326(5) 0.0263(4) 0.0025(4) 0.0004(3) 0.0002(4)
S4 0.0236(5) 0.0335(5) 0.0265(4) -0.0045(4) -0.0002(3) 0.0019(3)
F2 0.070(2) 0.081(2) 0.134(3) 0.008(2) 0.030(2) -0.0353(18)
F4 0.097(3) 0.071(2) 0.136(3) 0.015(2) 0.073(2) 0.0314(18)
F6 0.088(2) 0.080(2) 0.0658(18) -0.0332(16) -0.0105(16) 0.0278(17)
C36 0.086(4) 0.048(3) 0.066(3) 0.013(3) 0.016(3) 0.008(3)
F19_a 0.051(3) 0.078(4) 0.115(8) -0.051(5) 0.021(4) 0.011(3)
F19A_b 0.051(3) 0.078(4) 0.115(8) -0.051(5) 0.021(4) 0.011(3)
F7_a 0.041(2) 0.116(2) 0.152(4) 0.007(3) 0.008(2) -0.0121(18)
F9_a 0.041(2) 0.116(2) 0.152(4) 0.007(3) 0.008(2) -0.0121(18)
F8_a 0.041(2) 0.116(2) 0.152(4) 0.007(3) 0.008(2) -0.0121(18)
F7A_b 0.041(2) 0.116(2) 0.152(4) 0.007(3) 0.008(2) -0.0121(18)
F8A_b 0.041(2) 0.116(2) 0.152(4) 0.007(3) 0.008(2) -0.0121(18)
F9A_b 0.041(2) 0.116(2) 0.152(4) 0.007(3) 0.008(2) -0.0121(18)
F10_a 0.100(3) 0.0579(13) 0.0996(19) 0.0073(12) 0.053(2) 0.0202(18)
F11_a 0.100(3) 0.0579(13) 0.0996(19) 0.0073(12) 0.053(2) 0.0202(18)
F12_a 0.100(3) 0.0579(13) 0.0996(19) 0.0073(12) 0.053(2) 0.0202(18)
F12A_b 0.100(3) 0.0579(13) 0.0996(19) 0.0073(12) 0.053(2) 0.0202(18)
F10A_b 0.100(3) 0.0579(13) 0.0996(19) 0.0073(12) 0.053(2) 0.0202(18)
F11A_b 0.100(3) 0.0579(13) 0.0996(19) 0.0073(12) 0.053(2) 0.0202(18)

loop_
_atom_type_symbol
_atom_type_description
_atom_type_scat_dispersion_real
_atom_type_scat_dispersion_imag
_atom_type_scat_source
C C 0.0033 0.0016 'International Tables Vol C Tables 4.2.6.8 and 6.1.1.4'
H H 0 0 'International Tables Vol C Tables 4.2.6.8 and 6.1.1.4'
N N 0.0061 0.0033 'International Tables Vol C Tables 4.2.6.8 and 6.1.1.4'
F F 0.0171 0.0103 'International Tables Vol C Tables 4.2.6.8 and 6.1.1.4'
S S 0.1246 0.1234 'International Tables Vol C Tables 4.2.6.8 and 6.1.1.4'

loop_
_exptl_crystal_face_index_h
_exptl_crystal_face_index_k
_exptl_crystal_face_index_l
_exptl_crystal_face_perp_dist
17 2 -17 0.1703
-19 -1 -2 0.1108
16 0 11 0.1084
-19 10 4 0.1239
16 -11 10 0.0974
-16 21 -3 0.1057
12 -30 1 0.0929
-1 32 -14 0.1046
-8 35 4 0.0933
5 -36 4 0.0804
4 34 -12 0.1088
0 38 1 0.0831
-3 36 9 0.1007
0 -38 1 0.074
3 35 9 0.0996
-5 -36 -2 0.0863
13 27 -9 0.1336
14 23 7 0.1092
-16 -22 -1 0.1157
0 7 -26 0.1569
-12 21 -13 0.1124
14 -22 8 0.0911
-11 30 -4 0.0969
8 -34 -6 0.0993
-9 -2 25 0.1769
2 37 -5 0.0888
3 -36 -9 0.0983
6 36 2 0.0926
-11 -31 -4 0.102
-2 -13 -24 0.1584

loop_
_geom_angle_atom_site_label_1
_geom_angle_atom_site_label_2
_geom_angle_atom_site_label_3
_geom_angle
C2 C1 C6 117.9(3)
C2 C1 C9 122.4(3)
C6 C1 C9 119.7(3)
C3 C2 C1 120.9(4)
C3 C2 H2 119.6
C1 C2 H2 119.6
C4 C3 C2 120.4(4)
C4 C3 C7 121.8(4)
C2 C3 C7 117.8(4)
C3 C4 C5 118.9(4)
C3 C4 H4 120.6
C5 C4 H4 120.6
C4 C5 C6 121.2(4)
C4 C5 C8 119.2(4)
C6 C5 C8 119.6(4)
C5 C6 C1 120.6(4)
C5 C6 H6 119.7
C1 C6 H6 119.7
F4 C7 F5 107.1(4)
F4 C7 F6 105.7(4)
F5 C7 F6 105.1(4)
F4 C7 C3 112.9(4)
F5 C7 C3 112.2(4)
F6 C7 C3 113.2(4)
F3 C8 F2 106.6(4)
F3 C8 F1 106.0(4)
F2 C8 F1 106.4(4)
F3 C8 C5 113.3(3)
F2 C8 C5 112.0(4)
F1 C8 C5 112.1(3)
C10 C9 C14 118.8(3)
C10 C9 C1 118.7(3)
C14 C9 C1 122.5(3)
C9 C10 C11 122.1(4)
C9 C10 H10 118.9
C11 C10 H10 118.9
C12 C11 C10 118.1(4)
C12 C11 C15 121.3(4)
C10 C11 C15 120.6(4)
C11 C12 C13 122.0(4)
C11 C12 H12 119
C13 C12 H12 119
C12 C13 C14 119.1(3)
C12 C13 C16 117.7(3)
C14 C13 C16 123.2(3)
C13 C14 C9 119.8(3)
C13 C14 S1 121.0(3)
C9 C14 S1 119.0(3)
C11 C15 H15A 109.5
C11 C15 H15B 109.5
H15A C15 H15B 109.5
C11 C15 H15C 109.5
H15A C15 H15C 109.5
H15B C15 H15C 109.5
N1 C16 C13 112.7(3)
N1 C16 H16A 109.1
C13 C16 H16A 109.1
N1 C16 H16B 109.1
C13 C16 H16B 109.1
H16A C16 H16B 107.8
N1 C17 C18 113.4(4)
N1 C17 H17A 108.9
C18 C17 H17A 108.9
N1 C17 H17B 108.9
C18 C17 H17B 108.9
H17A C17 H17B 107.7
C20 C18 C19 110.1(5)
C20 C18 C17 119.6(5)
C19 C18 C17 101.8(5)
C20 C18 H18 108.3
C19 C18 H18 108.3
C17 C18 H18 108.3
C18 C19 H19A 109.5
C18 C19 H19B 109.5
H19A C19 H19B 109.5
C18 C19 H19C 109.5
H19A C19 H19C 109.5
H19B C19 H19C 109.5
C18 C20 H20A 109.5
C18 C20 H20B 109.5
H20A C20 H20B 109.5
C18 C20 H20C 109.5
H20A C20 H20C 109.5
H20B C20 H20C 109.5
N1 C21 C22 114.7(3)
N1 C21 H21A 108.6
C22 C21 H21A 108.6
N1 C21 H21B 108.6
C22 C21 H21B 108.6
H21A C21 H21B 107.6
C23 C22 C27 117.5(3)
C23 C22 C21 118.2(3)
C27 C22 C21 124.3(3)
C24 C23 C22 122.9(4)
C24 C23 H23 118.6
C22 C23 H23 118.6
C25 C24 C23 118.5(3)
C25 C24 C28 121.0(4)
C23 C24 C28 120.5(4)
C24 C25 C26 121.1(4)
C24 C25 H25 119.5
C26 C25 H25 119.5
C25 C26 C27 119.2(4)
C25 C26 C29 118.6(3)
C27 C26 C29 122.2(3)
C22 C27 C26 120.8(3)
C22 C27 S2 121.4(3)
C26 C27 S2 117.4(3)
C24 C28 H28A 109.5
C24 C28 H28B 109.5
H28A C28 H28B 109.5
C24 C28 H28C 109.5
H28A C28 H28C 109.5
H28B C28 H28C 109.5
C34 C29 C30 118.2(4)
C34 C29 C26 121.0(4)
C30 C29 C26 120.7(4)
C31 C30 C29 121.7(4)
C31 C30 H30 119.1
C29 C30 H30 119.1
C30 C31 C32 119.8(4)
C30 C31 C35 119.8(4)
C32 C31 C35 120.4(4)
C31 C32 C33 119.3(4)
C31 C32 H32 120.4
C33 C32 H32 120.4
C32 C33 C34 120.2(4)
C32 C33 C36 120.9(4)
C34 C33 C36 118.9(4)
C29 C34 C33 120.8(4)
C29 C34 H34 119.6
C33 C34 H34 119.6
C42 C37 C38 118.1(4)
C42 C37 C45 121.0(4)
C38 C37 C45 120.8(3)
C39 C38 C37 121.5(4)
C39 C38 H38 119.3
C37 C38 H38 119.3
C38 C39 C40 119.7(4)
C38 C39 C43 118.7(4)
C40 C39 C43 121.6(4)
C41 C40 C39 119.3(4)
C41 C40 H40 120.3
C39 C40 H40 120.3
C40 C41 C42 120.8(4)
C40 C41 C44 119.9(4)
C42 C41 C44 119.4(4)
C37 C42 C41 120.6(4)
C37 C42 H42 119.7
C41 C42 H42 119.7
F14 C43 F15 107.2(4)
F14 C43 F13 105.5(4)
F15 C43 F13 105.7(4)
F14 C43 C39 112.8(4)
F15 C43 C39 113.8(4)
F13 C43 C39 111.2(4)
C46 C45 C50 118.9(3)
C46 C45 C37 117.7(3)
C50 C45 C37 123.4(3)
C47 C46 C45 121.8(4)
C47 C46 H46 119.1
C45 C46 H46 119.1
C46 C47 C48 118.3(3)
C46 C47 C51 121.3(4)
C48 C47 C51 120.4(4)
C47 C48 C49 122.6(4)
C47 C48 H48 118.7
C49 C48 H48 118.7
C48 C49 C50 118.2(3)
C48 C49 C52 117.9(3)
C50 C49 C52 123.9(3)
C49 C50 C45 120.1(3)
C49 C50 S3 121.6(3)
C45 C50 S3 117.6(3)
C47 C51 H51A 109.5
C47 C51 H51B 109.5
H51A C51 H51B 109.5
C47 C51 H51C 109.5
H51A C51 H51C 109.5
H51B C51 H51C 109.5
N2 C52 C49 115.8(3)
N2 C52 H52A 108.3
C49 C52 H52A 108.3
N2 C52 H52B 108.3
C49 C52 H52B 108.3
H52A C52 H52B 107.4
N2 C53 C54 113.9(3)
N2 C53 H53A 108.8
C54 C53 H53A 108.8
N2 C53 H53B 108.8
C54 C53 H53B 108.8
H53A C53 H53B 107.7
C56 C54 C55 110.9(4)
C56 C54 C53 111.6(4)
C55 C54 C53 108.9(4)
C56 C54 H54 108.5
C55 C54 H54 108.5
C53 C54 H54 108.5
C54 C55 H55A 109.5
C54 C55 H55B 109.5
H55A C55 H55B 109.5
C54 C55 H55C 109.5
H55A C55 H55C 109.5
H55B C55 H55C 109.5
C54 C56 H56A 109.5
C54 C56 H56B 109.5
H56A C56 H56B 109.5
C54 C56 H56C 109.5
H56A C56 H56C 109.5
H56B C56 H56C 109.5
N2 C57 C58 111.8(3)
N2 C57 H57A 109.3
C58 C57 H57A 109.3
N2 C57 H57B 109.3
C58 C57 H57B 109.3
H57A C57 H57B 107.9
C59 C58 C63 118.8(3)
C59 C58 C57 117.8(3)
C63 C58 C57 123.4(3)
C60 C59 C58 122.4(3)
C60 C59 H59 118.8
C58 C59 H59 118.8
C59 C60 C61 117.7(3)
C59 C60 C64 121.6(4)
C61 C60 C64 120.7(4)
C62 C61 C60 122.5(3)
C62 C61 H61 118.7
C60 C61 H61 118.7
C61 C62 C63 118.6(3)
C61 C62 C65 119.2(3)
C63 C62 C65 122.1(3)
C58 C63 C62 119.8(3)
C58 C63 S4 121.3(3)
C62 C63 S4 118.7(3)
C60 C64 H64A 109.5
C60 C64 H64B 109.5
H64A C64 H64B 109.5
C60 C64 H64C 109.5
H64A C64 H64C 109.5
H64B C64 H64C 109.5
C70 C65 C66 118.7(3)
C70 C65 C62 121.3(3)
C66 C65 C62 120.0(3)
C65 C66 C67 120.5(3)
C65 C66 H66 119.8
C67 C66 H66 119.8
C68 C67 C66 120.3(4)
C68 C67 C71 119.0(4)
C66 C67 C71 120.6(4)
C69 C68 C67 119.2(4)
C69 C68 H68 120.4
C67 C68 H68 120.4
C68 C69 C70 120.5(4)
C68 C69 C72 121.3(4)
C70 C69 C72 118.2(4)
C65 C70 C69 120.7(4)
C65 C70 H70 119.6
C69 C70 H70 119.6
F19A_b C71 F21 91.6(15)
F19A_b C71 F20 123.0(11)
F21 C71 F20 105.4(4)
F21 C71 F19_a 110.9(6)
F20 C71 F19_a 101.1(5)
F19A_b C71 C67 108.5(14)
F21 C71 C67 112.1(4)
F20 C71 C67 113.8(3)
F19_a C71 C67 112.8(6)
F22 C72 F23 108.0(4)
F22 C72 F24 106.7(3)
F23 C72 F24 104.9(4)
F22 C72 C69 113.3(3)
F23 C72 C69 111.4(3)
F24 C72 C69 112.1(4)
F9_a C35 F8_a 113.4(6)
F7A_b C35 F8A_b 123.5(9)
F9_a C35 F7_a 102.5(8)
F8_a C35 F7_a 99.9(6)
F7A_b C35 F9A_b 99.1(10)
F8A_b C35 F9A_b 86.7(8)
F7A_b C35 C31 121.1(8)
F9_a C35 C31 116.5(5)
F8_a C35 C31 111.4(6)
F8A_b C35 C31 110.1(7)
F7_a C35 C31 111.5(5)
F9A_b C35 C31 107.0(6)
F16_a C44 F17_a 114.2(7)
F18A_b C44 F16A_b 98.3(7)
F18A_b C44 F17A_b 107.1(7)
F16A_b C44 F17A_b 100.0(8)
F16_a C44 F18_a 106.0(6)
F17_a C44 F18_a 101.4(6)
F18A_b C44 C41 118.5(7)
F16_a C44 C41 110.2(6)
F17_a C44 C41 115.1(5)
F16A_b C44 C41 118.0(7)
F17A_b C44 C41 112.5(5)
F18_a C44 C41 109.1(6)
C17 N1 C16 112.3(3)
C17 N1 C21 118.5(3)
C16 N1 C21 112.6(3)
C57 N2 C52 112.7(3)
C57 N2 C53 113.2(3)
C52 N2 C53 114.9(3)
C14 S1 S2 103.91(12)
C27 S2 S1 104.43(12)
C50 S3 S4 106.13(12)
C63 S4 S3 104.91(12)
F12_a C36 F10_a 115.5(6)
F10A_b C36 F11A_b 104.6(10)
F10A_b C36 F12A_b 91.8(12)
F11A_b C36 F12A_b 108.1(9)
F12_a C36 F11_a 104.5(5)
F10_a C36 F11_a 101.6(5)
F10A_b C36 C33 128.3(8)
F12_a C36 C33 115.4(4)
F10_a C36 C33 109.9(5)
F11A_b C36 C33 115.3(7)
F12A_b C36 C33 105.0(7)
F11_a C36 C33 108.7(5)

loop_
_geom_bond_atom_site_label_1
_geom_bond_atom_site_label_2
_geom_bond_distance
C1 C2 1.397(5)
C1 C6 1.397(5)
C1 C9 1.494(5)
C2 C3 1.396(6)
C2 H2 0.95
C3 C4 1.384(6)
C3 C7 1.488(6)
C4 C5 1.384(6)
C4 H4 0.95
C5 C6 1.385(5)
C5 C8 1.501(6)
C6 H6 0.95
C7 F4 1.317(6)
C7 F5 1.324(5)
C7 F6 1.333(5)
C8 F3 1.327(5)
C8 F2 1.328(5)
C8 F1 1.333(5)
C9 C10 1.383(5)
C9 C14 1.415(5)
C10 C11 1.392(6)
C10 H10 0.95
C11 C12 1.385(6)
C11 C15 1.515(6)
C12 C13 1.389(5)
C12 H12 0.95
C13 C14 1.401(5)
C13 C16 1.523(5)
C14 S1 1.781(4)
C15 H15A 0.98
C15 H15B 0.98
C15 H15C 0.98
C16 N1 1.465(5)
C16 H16A 0.99
C16 H16B 0.99
C17 N1 1.421(6)
C17 C18 1.548(7)
C17 H17A 0.99
C17 H17B 0.99
C18 C20 1.448(9)
C18 C19 1.528(9)
C18 H18 1
C19 H19A 0.98
C19 H19B 0.98
C19 H19C 0.98
C20 H20A 0.98
C20 H20B 0.98
C20 H20C 0.98
C21 N1 1.466(5)
C21 C22 1.518(5)
C21 H21A 0.99
C21 H21B 0.99
C22 C23 1.392(5)
C22 C27 1.400(5)
C23 C24 1.389(6)
C23 H23 0.95
C24 C25 1.380(6)
C24 C28 1.506(5)
C25 C26 1.393(5)
C25 H25 0.95
C26 C27 1.407(5)
C26 C29 1.496(6)
C27 S2 1.783(3)
C28 H28A 0.98
C28 H28B 0.98
C28 H28C 0.98
C29 C34 1.380(6)
C29 C30 1.384(6)
C30 C31 1.377(6)
C30 H30 0.95
C31 C32 1.384(7)
C31 C35 1.484(8)
C32 C33 1.386(7)
C32 H32 0.95
C33 C34 1.389(6)
C33 C36 1.492(7)
C34 H34 0.95
C37 C42 1.383(6)
C37 C38 1.393(6)
C37 C45 1.486(5)
C38 C39 1.388(6)
C38 H38 0.95
C39 C40 1.395(6)
C39 C43 1.490(7)
C40 C41 1.369(7)
C40 H40 0.95
C41 C42 1.401(6)
C41 C44 1.477(7)
C42 H42 0.95
C43 F14 1.314(6)
C43 F15 1.323(6)
C43 F13 1.345(5)
C45 C46 1.398(5)
C45 C50 1.411(5)
C46 C47 1.379(6)
C46 H46 0.95
C47 C48 1.390(5)
C47 C51 1.501(5)
C48 C49 1.394(5)
C48 H48 0.95
C49 C50 1.408(5)
C49 C52 1.531(5)
C50 S3 1.784(3)
C51 H51A 0.98
C51 H51B 0.98
C51 H51C 0.98
C52 N2 1.468(5)
C52 H52A 0.99
C52 H52B 0.99
C53 N2 1.469(5)
C53 C54 1.525(5)
C53 H53A 0.99
C53 H53B 0.99
C54 C56 1.509(7)
C54 C55 1.525(6)
C54 H54 1
C55 H55A 0.98
C55 H55B 0.98
C55 H55C 0.98
C56 H56A 0.98
C56 H56B 0.98
C56 H56C 0.98
C57 N2 1.455(5)
C57 C58 1.518(5)
C57 H57A 0.99
C57 H57B 0.99
C58 C59 1.387(5)
C58 C63 1.405(5)
C59 C60 1.386(5)
C59 H59 0.95
C60 C61 1.390(5)
C60 C64 1.503(5)
C61 C62 1.379(5)
C61 H61 0.95
C62 C63 1.415(5)
C62 C65 1.489(5)
C63 S4 1.785(3)
C64 H64A 0.98
C64 H64B 0.98
C64 H64C 0.98
C65 C70 1.383(5)
C65 C66 1.393(5)
C66 C67 1.394(5)
C66 H66 0.95
C67 C68 1.384(6)
C67 C71 1.496(6)
C68 C69 1.381(6)
C68 H68 0.95
C69 C70 1.392(5)
C69 C72 1.506(6)
C70 H70 0.95
C71 F19A_b 1.23(3)
C71 F21 1.321(5)
C71 F20 1.323(5)
C71 F19_a 1.364(10)
C72 F22 1.321(5)
C72 F23 1.329(5)
C72 F24 1.335(5)
C35 F7A_b 1.26(2)
C35 F9_a 1.274(8)
C35 F8_a 1.338(9)
C35 F8A_b 1.395(14)
C35 F7_a 1.418(11)
C35 F9A_b 1.468(16)
C44 F18A_b 1.257(14)
C44 F16_a 1.302(11)
C44 F17_a 1.332(10)
C44 F16A_b 1.372(14)
C44 F17A_b 1.405(13)
C44 F18_a 1.427(12)
S1 S2 2.0684(13)
S3 S4 2.0670(13)
C36 F10A_b 1.24(2)
C36 F12_a 1.309(8)
C36 F10_a 1.355(10)
C36 F11A_b 1.375(17)
C36 F12A_b 1.377(18)
C36 F11_a 1.392(8)

loop_
_geom_hbond_atom_site_label_D
_geom_hbond_atom_site_label_H
_geom_hbond_atom_site_label_A
_geom_hbond_distance_DH
_geom_hbond_distance_HA
_geom_hbond_distance_DA
_geom_hbond_angle_DHA
C16 H16B S1 0.99 2.61 3.165(4) 115.5
C21 H21B S2 0.99 2.68 3.210(4) 113.8
C52 H52A S3 0.99 2.7 3.224(4) 113.7
C57 H57A S4 0.99 2.63 3.181(4) 115.4

loop_
_geom_torsion_atom_site_label_1
_geom_torsion_atom_site_label_2
_geom_torsion_atom_site_label_3
_geom_torsion_atom_site_label_4
_geom_torsion
C6 C1 C2 C3 -3.9(5)
C9 C1 C2 C3 177.4(3)
C1 C2 C3 C4 2.3(5)
C1 C2 C3 C7 -176.5(3)
C2 C3 C4 C5 0.3(6)
C7 C3 C4 C5 179.0(4)
C3 C4 C5 C6 -1.1(6)
C3 C4 C5 C8 -179.6(4)
C4 C5 C6 C1 -0.6(5)
C8 C5 C6 C1 177.9(3)
C2 C1 C6 C5 3.1(5)
C9 C1 C6 C5 -178.2(3)
C4 C3 C7 F4 125.1(5)
C2 C3 C7 F4 -56.1(5)
C4 C3 C7 F5 -113.8(5)
C2 C3 C7 F5 65.0(5)
C4 C3 C7 F6 5.0(6)
C2 C3 C7 F6 -176.2(4)
C4 C5 C8 F3 175.3(4)
C6 C5 C8 F3 -3.2(6)
C4 C5 C8 F2 54.8(5)
C6 C5 C8 F2 -123.7(4)
C4 C5 C8 F1 -64.7(5)
C6 C5 C8 F1 116.7(4)
C2 C1 C9 C10 131.1(4)
C6 C1 C9 C10 -47.5(5)
C2 C1 C9 C14 -50.2(5)
C6 C1 C9 C14 131.2(4)
C14 C9 C10 C11 2.1(6)
C1 C9 C10 C11 -179.1(4)
C9 C10 C11 C12 0.3(6)
C9 C10 C11 C15 -179.9(4)
C10 C11 C12 C13 -2.4(6)
C15 C11 C12 C13 177.8(4)
C11 C12 C13 C14 2.0(6)
C11 C12 C13 C16 -176.6(4)
C12 C13 C14 C9 0.5(5)
C16 C13 C14 C9 179.1(3)
C12 C13 C14 S1 -174.6(3)
C16 C13 C14 S1 4.0(5)
C10 C9 C14 C13 -2.5(5)
C1 C9 C14 C13 178.8(3)
C10 C9 C14 S1 172.7(3)
C1 C9 C14 S1 -5.9(5)
C12 C13 C16 N1 -68.5(4)
C14 C13 C16 N1 112.9(4)
N1 C17 C18 C20 -67.6(7)
N1 C17 C18 C19 170.9(4)
N1 C21 C22 C23 -75.4(4)
N1 C21 C22 C27 103.3(4)
C27 C22 C23 C24 0.5(5)
C21 C22 C23 C24 179.3(3)
C22 C23 C24 C25 -2.7(5)
C22 C23 C24 C28 176.0(3)
C23 C24 C25 C26 1.2(5)
C28 C24 C25 C26 -177.5(4)
C24 C25 C26 C27 2.4(5)
C24 C25 C26 C29 -177.7(3)
C23 C22 C27 C26 3.2(5)
C21 C22 C27 C26 -175.5(3)
C23 C22 C27 S2 -168.8(3)
C21 C22 C27 S2 12.5(5)
C25 C26 C27 C22 -4.6(5)
C29 C26 C27 C22 175.4(3)
C25 C26 C27 S2 167.7(3)
C29 C26 C27 S2 -12.3(5)
C25 C26 C29 C34 -59.8(5)
C27 C26 C29 C34 120.1(4)
C25 C26 C29 C30 118.1(4)
C27 C26 C29 C30 -61.9(5)
C34 C29 C30 C31 -1.2(6)
C26 C29 C30 C31 -179.2(4)
C29 C30 C31 C32 -1.1(7)
C29 C30 C31 C35 179.0(5)
C30 C31 C32 C33 2.6(7)
C35 C31 C32 C33 -177.5(5)
C31 C32 C33 C34 -1.8(7)
C31 C32 C33 C36 178.8(4)
C30 C29 C34 C33 2.0(6)
C26 C29 C34 C33 180.0(4)
C32 C33 C34 C29 -0.6(6)
C36 C33 C34 C29 178.9(4)
C42 C37 C38 C39 1.2(6)
C45 C37 C38 C39 178.3(4)
C37 C38 C39 C40 -0.5(6)
C37 C38 C39 C43 -179.4(4)
C38 C39 C40 C41 -0.7(7)
C43 C39 C40 C41 178.1(4)
C39 C40 C41 C42 1.1(7)
C39 C40 C41 C44 -179.3(5)
C38 C37 C42 C41 -0.7(6)
C45 C37 C42 C41 -177.8(4)
C40 C41 C42 C37 -0.4(7)
C44 C41 C42 C37 180.0(5)
C38 C39 C43 F14 69.4(5)
C40 C39 C43 F14 -109.4(5)
C38 C39 C43 F15 -168.2(4)
C40 C39 C43 F15 13.0(7)
C38 C39 C43 F13 -49.0(6)
C40 C39 C43 F13 132.2(5)
C42 C37 C45 C46 53.8(5)
C38 C37 C45 C46 -123.2(4)
C42 C37 C45 C50 -127.6(4)
C38 C37 C45 C50 55.4(5)
C50 C45 C46 C47 -0.9(5)
C37 C45 C46 C47 177.8(3)
C45 C46 C47 C48 -1.7(6)
C45 C46 C47 C51 178.0(3)
C46 C47 C48 C49 1.9(5)
C51 C47 C48 C49 -177.7(3)
C47 C48 C49 C50 0.4(5)
C47 C48 C49 C52 -179.0(3)
C48 C49 C50 C45 -3.1(5)
C52 C49 C50 C45 176.3(3)
C48 C49 C50 S3 167.0(3)
C52 C49 C50 S3 -13.7(5)
C46 C45 C50 C49 3.3(5)
C37 C45 C50 C49 -175.3(3)
C46 C45 C50 S3 -167.1(3)
C37 C45 C50 S3 14.3(5)
C48 C49 C52 N2 78.0(4)
C50 C49 C52 N2 -101.4(4)
N2 C53 C54 C56 62.1(5)
N2 C53 C54 C55 -175.1(4)
N2 C57 C58 C59 65.6(4)
N2 C57 C58 C63 -114.0(4)
C63 C58 C59 C60 -2.6(5)
C57 C58 C59 C60 177.7(3)
C58 C59 C60 C61 1.4(6)
C58 C59 C60 C64 -178.8(4)
C59 C60 C61 C62 1.5(6)
C64 C60 C61 C62 -178.3(4)
C60 C61 C62 C63 -3.0(6)
C60 C61 C62 C65 174.9(4)
C59 C58 C63 C62 1.0(5)
C57 C58 C63 C62 -179.4(3)
C59 C58 C63 S4 176.7(3)
C57 C58 C63 S4 -3.7(5)
C61 C62 C63 C58 1.7(5)
C65 C62 C63 C58 -176.2(3)
C61 C62 C63 S4 -174.1(3)
C65 C62 C63 S4 8.1(5)
C61 C62 C65 C70 -120.3(4)
C63 C62 C65 C70 57.6(5)
C61 C62 C65 C66 59.5(5)
C63 C62 C65 C66 -122.6(4)
C70 C65 C66 C67 -2.2(5)
C62 C65 C66 C67 178.0(3)
C65 C66 C67 C68 2.0(5)
C65 C66 C67 C71 -175.0(3)
C66 C67 C68 C69 -0.9(5)
C71 C67 C68 C69 176.1(4)
C67 C68 C69 C70 0.0(6)
C67 C68 C69 C72 178.9(4)
C66 C65 C70 C69 1.3(5)
C62 C65 C70 C69 -178.9(3)
C68 C69 C70 C65 -0.2(5)
C72 C69 C70 C65 -179.2(3)
C68 C67 C71 F19A_b -41.0(14)
C66 C67 C71 F19A_b 136.0(14)
C68 C67 C71 F21 58.7(5)
C66 C67 C71 F21 -124.3(4)
C68 C67 C71 F20 178.2(4)
C66 C67 C71 F20 -4.8(5)
C68 C67 C71 F19_a -67.3(7)
C66 C67 C71 F19_a 109.7(6)
C68 C69 C72 F22 -107.9(4)
C70 C69 C72 F22 71.0(5)
C68 C69 C72 F23 130.1(4)
C70 C69 C72 F23 -51.0(5)
C68 C69 C72 F24 12.9(5)
C70 C69 C72 F24 -168.1(3)
C30 C31 C35 F7A_b -8.3(13)
C32 C31 C35 F7A_b 171.7(10)
C30 C31 C35 F9_a -152.8(7)
C32 C31 C35 F9_a 27.2(10)
C30 C31 C35 F8_a 75.0(7)
C32 C31 C35 F8_a -104.9(6)
C30 C31 C35 F8A_b 146.7(7)
C32 C31 C35 F8A_b -33.2(9)
C30 C31 C35 F7_a -35.7(8)
C32 C31 C35 F7_a 144.4(6)
C30 C31 C35 F9A_b -120.5(8)
C32 C31 C35 F9A_b 59.5(9)
C40 C41 C44 F18A_b 84.1(9)
C42 C41 C44 F18A_b -96.3(9)
C40 C41 C44 F16_a -56.4(8)
C42 C41 C44 F16_a 123.1(7)
C40 C41 C44 F17_a 172.7(7)
C42 C41 C44 F17_a -7.7(9)
C40 C41 C44 F16A_b -34.2(10)
C42 C41 C44 F16A_b 145.4(8)
C40 C41 C44 F17A_b -149.9(8)
C42 C41 C44 F17A_b 29.7(9)
C40 C41 C44 F18_a 59.5(7)
C42 C41 C44 F18_a -120.9(6)
C18 C17 N1 C16 -78.5(5)
C18 C17 N1 C21 147.4(4)
C13 C16 N1 C17 151.8(4)
C13 C16 N1 C21 -71.3(4)
C22 C21 N1 C17 63.6(5)
C22 C21 N1 C16 -70.3(4)
C58 C57 N2 C52 73.7(4)
C58 C57 N2 C53 -153.8(3)
C49 C52 N2 C57 68.8(4)
C49 C52 N2 C53 -62.8(4)
C54 C53 N2 C57 77.8(4)
C54 C53 N2 C52 -150.8(3)
C13 C14 S1 S2 -85.0(3)
C9 C14 S1 S2 99.8(3)
C22 C27 S2 S1 -90.0(3)
C26 C27 S2 S1 97.7(3)
C49 C50 S3 S4 90.0(3)
C45 C50 S3 S4 -99.7(3)
C58 C63 S4 S3 83.0(3)
C62 C63 S4 S3 -101.3(3)
C32 C33 C36 F10A_b -10.6(14)
C34 C33 C36 F10A_b 169.9(13)
C32 C33 C36 F12_a 125.1(6)
C34 C33 C36 F12_a -54.3(8)
C32 C33 C36 F10_a -7.6(8)
C34 C33 C36 F10_a 173.0(5)
C32 C33 C36 F11A_b -147.2(9)
C34 C33 C36 F11A_b 33.3(10)
C32 C33 C36 F12A_b 93.9(9)
C34 C33 C36 F12A_b -85.5(9)
C32 C33 C36 F11_a -118.0(6)
C34 C33 C36 F11_a 62.6(6)
